data_2242543
loop_
_publ_author_name
'Brown, Loren'
'Maron, Danny'
'Smith, Casey'
'Merola, Joseph'

_publ_section_title
;
 Crystal structure of the
 tetramethyl(phenethyl)cyclopentadienylmolybdenumtricarbonyl dimer
;
_journal_coeditor_code PJ2053
_journal_issue 7
_journal_name_full 'Acta Crystallographica Section E'
_journal_page_first 1017
_journal_page_last 1020
_journal_paper_doi 10.1107/S2056989018008885
_journal_volume 74
_journal_year 2018
_chemical_formula_iupac '[Mo2 (C17 H21)2 (C O)6]'
_chemical_formula_moiety 'C40 H42 Mo2 O6'
_chemical_formula_sum 'C40 H42 Mo2 O6'
_chemical_formula_weight 810.61
_chemical_name_systematic Bis{tricarbonyl[\h^5^-tetramethyl(phenethyl)cyclopentadienyl]molybdenum}(<i>Mo</i>---<i>Mo</i>)
_space_group_crystal_system triclinic
_space_group_IT_number 2
_space_group_name_Hall '-P 1'
_space_group_name_H-M_alt 'P -1'
_symmetry_space_group_name_Hall '-P 1'
_symmetry_space_group_name_H-M 'P -1'
_atom_sites_solution_hydrogens geom
_atom_sites_solution_primary dual
_audit_creation_method
;
Olex2 1.2
(compiled May 18 2018 14:05:52 for OlexSys, GUI svn.r5506)
;
_cell_angle_alpha 91.005(2)
_cell_angle_beta 96.975(2)
_cell_angle_gamma 115.515(3)
_cell_formula_units_Z 1
_cell_length_a 8.2123(3)
_cell_length_b 8.7728(3)
_cell_length_c 13.4788(3)
_cell_measurement_reflns_used 13703
_cell_measurement_temperature 102.3(9)
_cell_measurement_theta_max 31.9860
_cell_measurement_theta_min 3.8330
_cell_volume 867.24(5)
_computing_cell_refinement
;
CrysAlis PRO (Rigaku OD, 2018)
;
_computing_data_collection
;
CrysAlis PRO (Rigaku OD, 2018)
;
_computing_data_reduction
;
CrysAlis PRO (Rigaku OD, 2018)
;
_computing_molecular_graphics
;
<i>OLEX2</i> (Dolomanov <i>et al.</i>,  2009)
;
_computing_publication_material
;
<i>OLEX2</i> (Dolomanov <i>et al.</i>,  2009)
;
_computing_structure_refinement
;
SHELXL2018 (Sheldrick, 2015b)
;
_computing_structure_solution
;
SHELXT (Sheldrick, 2015a)
;
_diffrn_ambient_temperature 102.3(9)
_diffrn_detector_area_resol_mean 8.0061
_diffrn_measured_fraction_theta_full 0.998
_diffrn_measured_fraction_theta_max 0.944
_diffrn_measurement_device 'four-circle diffractometer'
_diffrn_measurement_device_type 'Rigaku OD Xcalibur Eos Gemini ultra'
_diffrn_measurement_method '\w scans'
_diffrn_radiation_monochromator graphite
_diffrn_radiation_type MoK\a
_diffrn_radiation_wavelength 0.71073
_diffrn_reflns_av_R_equivalents 0.0438
_diffrn_reflns_limit_h_max 12
_diffrn_reflns_limit_h_min -12
_diffrn_reflns_limit_k_max 12
_diffrn_reflns_limit_k_min -12
_diffrn_reflns_limit_l_max 20
_diffrn_reflns_limit_l_min -20
_diffrn_reflns_number 27828
_diffrn_reflns_theta_full 30.000
_diffrn_reflns_theta_max 32.405
_diffrn_reflns_theta_min 3.824
_exptl_absorpt_coefficient_mu 0.770
_exptl_absorpt_correction_T_max 0.890
_exptl_absorpt_correction_T_min 0.680
_exptl_absorpt_correction_type analytical
_exptl_absorpt_process_details
;
[CrysAlis PRO (Rigaku OD, 2018), based on expressions derived by
Clark & Reid (1995)]
;
_exptl_crystal_colour red
_exptl_crystal_density_diffrn 1.552
_exptl_crystal_description irregular
_exptl_crystal_F_000 414
_exptl_crystal_size_max 0.376
_exptl_crystal_size_mid 0.206
_exptl_crystal_size_min 0.083
_refine_diff_density_max 0.530
_refine_diff_density_min -0.439
_refine_ls_extinction_method none
_refine_ls_goodness_of_fit_ref 1.055
_refine_ls_hydrogen_treatment constr
_refine_ls_matrix_type full
_refine_ls_number_parameters 221
_refine_ls_number_reflns 5873
_refine_ls_number_restraints 0
_refine_ls_restrained_S_all 1.055
_refine_ls_R_factor_all 0.0336
_refine_ls_R_factor_gt 0.0280
_refine_ls_shift/su_max 0.001
_refine_ls_shift/su_mean 0.000
_refine_ls_structure_factor_coef Fsqd
_refine_ls_weighting_details 'w=1/[\s^2^(Fo^2^)+(0.0220P)^2^+0.3543P] where P=(Fo^2^+2Fc^2^)/3'
_refine_ls_weighting_scheme calc
_refine_ls_wR_factor_gt 0.0563
_refine_ls_wR_factor_ref 0.0582
_reflns_number_gt 5362
_reflns_number_total 5873
_reflns_threshold_expression 'I > 2\s(I)'
_cod_data_source_file pj2053sup1.cif
_cod_data_source_block I
_cod_database_code 2242543
_shelx_space_group_comment
;
The symmetry employed for this shelxl refinement is uniquely defined
by the following loop, which should always be used as a source of
symmetry information in preference to the above space-group names.
They are only intended as comments.
;

loop_
_space_group_symop_operation_xyz
'x, y, z'
'-x, -y, -z'

loop_
_atom_site_type_symbol
_atom_site_label
_atom_site_fract_x
_atom_site_fract_y
_atom_site_fract_z
_atom_site_U_iso_or_equiv
_atom_site_adp_type
_atom_site_calc_flag
_atom_site_occupancy
Mo Mo1 0.93816(2) 0.48286(2) 0.61194(2) 0.00956(4) Uani d 1
O O1 0.78895(17) 0.71295(16) 0.70709(9) 0.0220(3) Uani d 1
O O2 0.56781(16) 0.37365(16) 0.46973(9) 0.0222(3) Uani d 1
O O3 1.24069(16) 0.85014(15) 0.60601(9) 0.0204(2) Uani d 1
C C1 0.8417(2) 0.6281(2) 0.66857(12) 0.0147(3) Uani d 1
C C2 0.7106(2) 0.4198(2) 0.51564(12) 0.0151(3) Uani d 1
C C3 1.1275(2) 0.7122(2) 0.59670(12) 0.0145(3) Uani d 1
C C4 0.8288(2) 0.30540(19) 0.73685(11) 0.0130(3) Uani d 1
C C5 1.0051(2) 0.43723(19) 0.77681(11) 0.0130(3) Uani d 1
C C6 1.1381(2) 0.41714(19) 0.72621(11) 0.0118(3) Uani d 1
C C7 1.0452(2) 0.27264(19) 0.65532(11) 0.0126(3) Uani d 1
C C8 0.8539(2) 0.20336(19) 0.66167(11) 0.0124(3) Uani d 1
C C9 1.0464(2) 0.5607(2) 0.86552(12) 0.0190(3) Uani d 1
H H9A 1.145490 0.669669 0.854880 0.028 Uiso calc 1
H H9B 1.083160 0.516547 0.926130 0.028 Uiso calc 1
H H9C 0.937299 0.576264 0.873419 0.028 Uiso calc 1
C C10 1.3404(2) 0.5136(2) 0.75498(12) 0.0177(3) Uani d 1
H H10A 1.401889 0.501161 0.699594 0.027 Uiso calc 1
H H10B 1.379416 0.468997 0.814706 0.027 Uiso calc 1
H H10C 1.372132 0.633737 0.769440 0.027 Uiso calc 1
C C11 1.1345(2) 0.1950(2) 0.59372(12) 0.0171(3) Uani d 1
H H11A 1.061270 0.153498 0.527506 0.026 Uiso calc 1
H H11B 1.143810 0.100409 0.627383 0.026 Uiso calc 1
H H11C 1.256743 0.280489 0.586017 0.026 Uiso calc 1
C C12 0.7090(2) 0.0385(2) 0.61166(13) 0.0189(3) Uani d 1
H H12A 0.596077 0.049941 0.592218 0.028 Uiso calc 1
H H12B 0.687155 -0.050467 0.658256 0.028 Uiso calc 1
H H12C 0.749102 0.008481 0.551819 0.028 Uiso calc 1
C C13 0.6516(2) 0.2734(2) 0.77284(12) 0.0170(3) Uani d 1
H H13A 0.552247 0.223631 0.715620 0.020 Uiso calc 1
H H13B 0.656572 0.383359 0.795769 0.020 Uiso calc 1
C C14 0.6044(2) 0.1545(2) 0.85895(13) 0.0202(3) Uani d 1
H H14A 0.580824 0.038789 0.834467 0.024 Uiso calc 1
H H14B 0.708000 0.195660 0.914158 0.024 Uiso calc 1
C C15 0.4371(2) 0.1511(2) 0.89656(12) 0.0163(3) Uani d 1
C C16 0.4522(2) 0.2522(2) 0.98076(13) 0.0224(4) Uani d 1
H H16 0.568229 0.314413 1.019772 0.027 Uiso calc 1
C C17 0.3000(2) 0.2640(2) 1.00913(14) 0.0246(4) Uani d 1
H H17 0.312472 0.332842 1.067395 0.029 Uiso calc 1
C C18 0.1313(2) 0.1754(2) 0.95232(14) 0.0216(3) Uani d 1
H H18 0.027715 0.185143 0.970506 0.026 Uiso calc 1
C C19 0.1133(2) 0.0722(2) 0.86855(13) 0.0213(3) Uani d 1
H H19 -0.003018 0.010151 0.829742 0.026 Uiso calc 1
C C20 0.2644(2) 0.0593(2) 0.84142(12) 0.0189(3) Uani d 1
H H20 0.250509 -0.012951 0.784518 0.023 Uiso calc 1

loop_
_atom_site_aniso_label
_atom_site_aniso_U_11
_atom_site_aniso_U_22
_atom_site_aniso_U_33
_atom_site_aniso_U_12
_atom_site_aniso_U_13
_atom_site_aniso_U_23
Mo1 0.00936(6) 0.01083(6) 0.00941(6) 0.00498(4) 0.00246(4) 0.00076(4)
O1 0.0232(6) 0.0229(6) 0.0247(6) 0.0143(5) 0.0046(5) -0.0032(5)
O2 0.0170(6) 0.0279(7) 0.0217(6) 0.0112(5) -0.0018(5) -0.0027(5)
O3 0.0196(6) 0.0162(6) 0.0231(6) 0.0047(5) 0.0070(5) -0.0009(5)
C1 0.0126(7) 0.0154(7) 0.0149(7) 0.0048(6) 0.0024(5) 0.0018(6)
C2 0.0181(7) 0.0167(7) 0.0131(7) 0.0096(6) 0.0046(6) 0.0004(6)
C3 0.0151(7) 0.0170(7) 0.0141(7) 0.0092(6) 0.0043(5) 0.0009(6)
C4 0.0124(7) 0.0152(7) 0.0124(7) 0.0061(6) 0.0040(5) 0.0049(5)
C5 0.0150(7) 0.0156(7) 0.0097(6) 0.0075(6) 0.0027(5) 0.0027(5)
C6 0.0117(6) 0.0137(7) 0.0105(6) 0.0062(5) 0.0007(5) 0.0014(5)
C7 0.0145(7) 0.0132(7) 0.0129(7) 0.0086(6) 0.0021(5) 0.0021(5)
C8 0.0121(7) 0.0119(6) 0.0137(7) 0.0053(5) 0.0024(5) 0.0027(5)
C9 0.0236(8) 0.0224(8) 0.0125(7) 0.0117(7) 0.0020(6) -0.0015(6)
C10 0.0118(7) 0.0219(8) 0.0171(7) 0.0057(6) 0.0004(6) 0.0016(6)
C11 0.0186(7) 0.0183(7) 0.0187(8) 0.0118(6) 0.0041(6) -0.0002(6)
C12 0.0181(8) 0.0137(7) 0.0212(8) 0.0038(6) 0.0011(6) 0.0006(6)
C13 0.0139(7) 0.0222(8) 0.0175(7) 0.0088(6) 0.0075(6) 0.0074(6)
C14 0.0195(8) 0.0265(9) 0.0203(8) 0.0132(7) 0.0098(6) 0.0097(7)
C15 0.0147(7) 0.0190(7) 0.0163(7) 0.0066(6) 0.0080(6) 0.0075(6)
C16 0.0143(7) 0.0288(9) 0.0185(8) 0.0041(7) 0.0030(6) -0.0016(7)
C17 0.0239(9) 0.0284(9) 0.0189(8) 0.0083(7) 0.0072(7) -0.0040(7)
C18 0.0167(8) 0.0251(9) 0.0256(9) 0.0092(7) 0.0104(7) 0.0073(7)
C19 0.0146(7) 0.0224(8) 0.0208(8) 0.0023(6) 0.0025(6) 0.0042(7)
C20 0.0212(8) 0.0174(8) 0.0158(7) 0.0055(6) 0.0059(6) 0.0000(6)

loop_
_atom_type_symbol
_atom_type_description
_atom_type_scat_dispersion_real
_atom_type_scat_dispersion_imag
_atom_type_scat_source
C C 0.0033 0.0016 'International Tables Vol C Tables 4.2.6.8 and 6.1.1.4'
H H 0.0000 0.0000 'International Tables Vol C Tables 4.2.6.8 and 6.1.1.4'
Mo Mo -1.6832 0.6857 'International Tables Vol C Tables 4.2.6.8 and 6.1.1.4'
O O 0.0106 0.0060 'International Tables Vol C Tables 4.2.6.8 and 6.1.1.4'

loop_
_exptl_crystal_face_index_h
_exptl_crystal_face_index_k
_exptl_crystal_face_index_l
_exptl_crystal_face_perp_dist
-5 5 3 0.0576
5 3 -5 0.1547
5 -3 -3 0.1070
0 -5 1 0.1532
-1 0 -5 0.0903
0 -1 5 0.0638
2 1 5 0.1027
0 0 1 0.0270
0 0 -1 0.0561
1 -1 -5 0.0806
-2 0 5 0.0850
5 -4 5 0.0757

loop_
_geom_angle_atom_site_label_1
_geom_angle_atom_site_label_2
_geom_angle_atom_site_label_3
_geom_angle_site_symmetry_3
_geom_angle
C1 Mo1 Mo1 2_766 123.14(5)
C1 Mo1 C2 . 79.57(6)
C1 Mo1 C3 . 77.69(6)
C1 Mo1 C4 . 87.41(6)
C1 Mo1 C5 . 84.52(6)
C1 Mo1 C6 . 115.39(6)
C1 Mo1 C7 . 142.19(6)
C1 Mo1 C8 . 120.77(6)
C2 Mo1 Mo1 2_766 74.11(5)
C2 Mo1 C4 . 101.17(6)
C2 Mo1 C5 . 135.42(6)
C2 Mo1 C6 . 152.82(6)
C2 Mo1 C7 . 120.20(6)
C2 Mo1 C8 . 94.42(6)
C3 Mo1 Mo1 2_766 68.01(5)
C3 Mo1 C2 . 112.68(6)
C3 Mo1 C4 . 139.37(6)
C3 Mo1 C5 . 103.97(6)
C3 Mo1 C6 . 93.26(6)
C3 Mo1 C7 . 116.21(6)
C3 Mo1 C8 . 150.35(6)
C4 Mo1 Mo1 2_766 146.34(4)
C4 Mo1 C5 . 36.34(5)
C4 Mo1 C6 . 59.42(5)
C4 Mo1 C7 . 58.65(5)
C4 Mo1 C8 . 35.55(5)
C5 Mo1 Mo1 2_766 145.99(4)
C5 Mo1 C6 . 35.42(5)
C5 Mo1 C7 . 58.51(5)
C5 Mo1 C8 . 59.37(5)
C6 Mo1 Mo1 2_766 110.63(4)
C6 Mo1 C7 . 34.79(5)
C6 Mo1 C8 . 58.58(5)
C7 Mo1 Mo1 2_766 94.24(4)
C8 Mo1 Mo1 2_766 110.83(4)
C8 Mo1 C7 . 34.83(5)
O1 C1 Mo1 . 176.27(14)
O2 C2 Mo1 . 171.42(14)
O3 C3 Mo1 . 167.87(14)
C5 C4 Mo1 . 71.87(8)
C5 C4 C13 . 125.92(14)
C8 C4 Mo1 . 74.90(9)
C8 C4 C5 . 107.90(13)
C8 C4 C13 . 126.06(14)
C13 C4 Mo1 . 122.25(10)
C4 C5 Mo1 . 71.79(8)
C4 C5 C9 . 126.16(14)
C6 C5 Mo1 . 74.82(8)
C6 C5 C4 . 108.20(13)
C6 C5 C9 . 125.19(14)
C9 C5 Mo1 . 125.37(11)
C5 C6 Mo1 . 69.76(8)
C5 C6 C7 . 107.84(13)
C5 C6 C10 . 125.02(14)
C7 C6 Mo1 . 74.13(8)
C7 C6 C10 . 126.43(14)
C10 C6 Mo1 . 129.10(11)
C6 C7 Mo1 . 71.08(8)
C6 C7 C8 . 108.39(13)
C6 C7 C11 . 125.66(14)
C8 C7 Mo1 . 71.18(8)
C8 C7 C11 . 125.60(14)
C11 C7 Mo1 . 128.87(10)
C4 C8 Mo1 . 69.55(8)
C4 C8 C7 . 107.68(13)
C4 C8 C12 . 125.14(14)
C7 C8 Mo1 . 73.99(8)
C7 C8 C12 . 126.49(14)
C12 C8 Mo1 . 129.29(10)
C5 C9 H9A . 109.5
C5 C9 H9B . 109.5
C5 C9 H9C . 109.5
H9A C9 H9B . 109.5
H9A C9 H9C . 109.5
H9B C9 H9C . 109.5
C6 C10 H10A . 109.5
C6 C10 H10B . 109.5
C6 C10 H10C . 109.5
H10A C10 H10B . 109.5
H10A C10 H10C . 109.5
H10B C10 H10C . 109.5
C7 C11 H11A . 109.5
C7 C11 H11B . 109.5
C7 C11 H11C . 109.5
H11A C11 H11B . 109.5
H11A C11 H11C . 109.5
H11B C11 H11C . 109.5
C8 C12 H12A . 109.5
C8 C12 H12B . 109.5
C8 C12 H12C . 109.5
H12A C12 H12B . 109.5
H12A C12 H12C . 109.5
H12B C12 H12C . 109.5
C4 C13 H13A . 108.6
C4 C13 H13B . 108.6
C4 C13 C14 . 114.48(13)
H13A C13 H13B . 107.6
C14 C13 H13A . 108.6
C14 C13 H13B . 108.6
C13 C14 H14A . 109.9
C13 C14 H14B . 109.9
H14A C14 H14B . 108.3
C15 C14 C13 . 108.93(13)
C15 C14 H14A . 109.9
C15 C14 H14B . 109.9
C16 C15 C14 . 121.01(15)
C16 C15 C20 . 118.16(15)
C20 C15 C14 . 120.50(15)
C15 C16 H16 . 119.4
C15 C16 C17 . 121.15(16)
C17 C16 H16 . 119.4
C16 C17 H17 . 120.1
C18 C17 C16 . 119.82(17)
C18 C17 H17 . 120.1
C17 C18 H18 . 120.1
C17 C18 C19 . 119.80(16)
C19 C18 H18 . 120.1
C18 C19 H19 . 119.9
C20 C19 C18 . 120.13(16)
C20 C19 H19 . 119.9
C15 C20 H20 . 119.5
C19 C20 C15 . 120.92(16)
C19 C20 H20 . 119.5

loop_
_geom_bond_atom_site_label_1
_geom_bond_atom_site_label_2
_geom_bond_site_symmetry_2
_geom_bond_distance
Mo1 Mo1 2_766 3.2773(3)
Mo1 C1 . 1.9536(16)
Mo1 C2 . 1.9943(16)
Mo1 C3 . 1.9764(16)
Mo1 C4 . 2.3065(15)
Mo1 C5 . 2.3076(14)
Mo1 C6 . 2.3737(14)
Mo1 C7 . 2.4135(14)
Mo1 C8 . 2.3767(15)
O1 C1 . 1.1532(19)
O2 C2 . 1.1526(19)
O3 C3 . 1.1579(19)
C4 C5 . 1.439(2)
C4 C8 . 1.431(2)
C4 C13 . 1.502(2)
C5 C6 . 1.425(2)
C5 C9 . 1.502(2)
C6 C7 . 1.432(2)
C6 C10 . 1.499(2)
C7 C8 . 1.434(2)
C7 C11 . 1.500(2)
C8 C12 . 1.500(2)
C9 H9A . 0.9800
C9 H9B . 0.9800
C9 H9C . 0.9800
C10 H10A . 0.9800
C10 H10B . 0.9800
C10 H10C . 0.9800
C11 H11A . 0.9800
C11 H11B . 0.9800
C11 H11C . 0.9800
C12 H12A . 0.9800
C12 H12B . 0.9800
C12 H12C . 0.9800
C13 H13A . 0.9900
C13 H13B . 0.9900
C13 C14 . 1.546(2)
C14 H14A . 0.9900
C14 H14B . 0.9900
C14 C15 . 1.510(2)
C15 C16 . 1.387(2)
C15 C20 . 1.397(2)
C16 H16 . 0.9500
C16 C17 . 1.395(3)
C17 H17 . 0.9500
C17 C18 . 1.380(3)
C18 H18 . 0.9500
C18 C19 . 1.388(3)
C19 H19 . 0.9500
C19 C20 . 1.384(2)
C20 H20 . 0.9500

loop_
_geom_hbond_atom_site_label_D
_geom_hbond_atom_site_label_H
_geom_hbond_atom_site_label_A
_geom_hbond_site_symmetry_A
_geom_hbond_distance_DH
_geom_hbond_distance_HA
_geom_hbond_distance_DA
_geom_hbond_angle_DHA
C10 H10A O2 2_766 0.98 2.54 3.277(2) 132
C12 H12B O1 1_545 0.98 2.62 3.432(2) 141
C12 H12C O3 2_766 0.98 2.47 3.127(2) 124
C20 H20 O3 1_445 0.95 2.65 3.579(2) 167

_cod_database_fobs_code 2242543
